data_4346575
loop_
_publ_author_name
'Kelley, Steven P.'
'Rogers, Robin D.'

_publ_section_title
;
 Isolation of Uranyl Dicyanamide Complexes from N-Donor Ionic Liquids.
;
_journal_issue 21
_journal_name_full 'Inorganic chemistry'
_journal_page_first 10323
_journal_page_last 10334
_journal_paper_doi 10.1021/acs.inorgchem.5b01699
_journal_volume 54
_journal_year 2015
_chemical_formula_sum 'C4 H14 N6 O18 S2 U2'
_chemical_formula_weight 974.39
_space_group_crystal_system monoclinic
_space_group_IT_number 14
_space_group_name_Hall '-P 2yn'
_space_group_name_H-M_alt 'P 1 21/n 1'
_atom_sites_solution_hydrogens difmap
_atom_sites_solution_primary direct
_atom_sites_solution_secondary difmap
_audit_creation_method SHELXL-2013
_cell_angle_alpha 90
_cell_angle_beta 90.0370(10)
_cell_angle_gamma 90
_cell_formula_units_Z 2
_cell_length_a 7.9627(2)
_cell_length_b 10.9246(3)
_cell_length_c 10.9120(3)
_cell_measurement_reflns_used 9921
_cell_measurement_temperature 173(2)
_cell_measurement_theta_max 34.53
_cell_measurement_theta_min 2.64
_cell_volume 949.23(4)
_computing_cell_refinement 'Bruker SAINT'
_computing_data_collection 'Bruker APEX2'
_computing_data_reduction 'Bruker SAINT'
_computing_molecular_graphics 'Bruker SHELXTL'
_computing_publication_material 'Bruker SHELXTL'
_computing_structure_refinement 'SHELXL-2013 (Sheldrick, 2013)'
_computing_structure_solution 'SHELXS-97 (Sheldrick, 2008)'
_diffrn_ambient_temperature 173(2)
_diffrn_measured_fraction_theta_full 1.000
_diffrn_measured_fraction_theta_max 0.998
_diffrn_measurement_device_type 'Bruker APEX-II CCD'
_diffrn_measurement_method '\f and \w scans'
_diffrn_radiation_type MoK\a
_diffrn_radiation_wavelength 0.71073
_diffrn_reflns_av_R_equivalents 0.0345
_diffrn_reflns_av_unetI/netI 0.0170
_diffrn_reflns_Laue_measured_fraction_full 1.000
_diffrn_reflns_Laue_measured_fraction_max 0.998
_diffrn_reflns_limit_h_max 12
_diffrn_reflns_limit_h_min -12
_diffrn_reflns_limit_k_max 17
_diffrn_reflns_limit_k_min -17
_diffrn_reflns_limit_l_max 17
_diffrn_reflns_limit_l_min -17
_diffrn_reflns_number 46293
_diffrn_reflns_point_group_measured_fraction_full 1.000
_diffrn_reflns_point_group_measured_fraction_max 0.998
_diffrn_reflns_theta_full 25.242
_diffrn_reflns_theta_max 34.717
_diffrn_reflns_theta_min 2.638
_exptl_absorpt_coefficient_mu 17.366
_exptl_absorpt_correction_T_max 0.7469
_exptl_absorpt_correction_T_min 0.3833
_exptl_absorpt_correction_type multi-scan
_exptl_absorpt_process_details 'Bruker AXScale'
_exptl_crystal_colour yellow
_exptl_crystal_density_diffrn 3.409
_exptl_crystal_density_method 'not measured'
_exptl_crystal_description Fragment
_exptl_crystal_F_000 880
_exptl_crystal_size_max 0.130
_exptl_crystal_size_mid 0.040
_exptl_crystal_size_min 0.040
_refine_diff_density_max 1.584
_refine_diff_density_min -2.671
_refine_diff_density_rms 0.178
_refine_ls_extinction_method none
_refine_ls_goodness_of_fit_ref 1.200
_refine_ls_hydrogen_treatment refxyz
_refine_ls_matrix_type full
_refine_ls_number_parameters 166
_refine_ls_number_reflns 4081
_refine_ls_number_restraints 0
_refine_ls_restrained_S_all 1.200
_refine_ls_R_factor_all 0.0239
_refine_ls_R_factor_gt 0.0202
_refine_ls_shift/su_max 0.001
_refine_ls_shift/su_mean 0.000
_refine_ls_structure_factor_coef Fsqd
_refine_ls_weighting_details 'w=1/[\s^2^(Fo^2^)+(0.0087P)^2^+3.8618P] where P=(Fo^2^+2Fc^2^)/3'
_refine_ls_weighting_scheme calc
_refine_ls_wR_factor_gt 0.0409
_refine_ls_wR_factor_ref 0.0417
_reflns_Friedel_coverage 0.000
_reflns_number_gt 3735
_reflns_number_total 4081
_reflns_threshold_expression 'I > 2\s(I)'
_cod_data_source_file ic5b01699_si_002.cif
_cod_data_source_block (UO2(SO4)(biuret)(OH2))2
_cod_original_sg_symbol_H-M 'P 21/n'
_cod_database_code 4346575
_shelx_space_group_comment
; 
The symmetry employed for this shelxl refinement is uniquely defined 
by the following loop, which should always be used as a source of 
symmetry information in preference to the above space-group names. 
They are only intended as comments. 
;
_shelx_estimated_absorpt_t_min 0.211
_shelx_estimated_absorpt_t_max 0.543
_shelxl_version_number 2013-4

loop_
_space_group_symop_operation_xyz
'x, y, z'
'-x+1/2, y+1/2, -z+1/2'
'-x, -y, -z'
'x-1/2, -y-1/2, z-1/2'

loop_
_atom_site_label
_atom_site_type_symbol
_atom_site_fract_x
_atom_site_fract_y
_atom_site_fract_z
_atom_site_U_iso_or_equiv
_atom_site_adp_type
_atom_site_occupancy
_atom_site_site_symmetry_order
_atom_site_calc_flag
_atom_site_refinement_flags_adp
U1 U 0.25710(2) 0.53233(2) 0.31205(2) 0.00842(3) Uani 1 1 d .
S1 S -0.16004(9) 0.42107(7) 0.35905(6) 0.00961(11) Uani 1 1 d .
O1 O 0.1253(3) 0.6589(2) 0.2856(2) 0.0169(4) Uani 1 1 d .
O2 O 0.3938(3) 0.4085(2) 0.3415(2) 0.0177(4) Uani 1 1 d .
O3 O 0.0243(3) 0.4193(2) 0.38467(19) 0.0128(4) Uani 1 1 d .
O4 O -0.2485(3) 0.4160(2) 0.47785(19) 0.0177(5) Uani 1 1 d .
O5 O -0.2032(3) 0.3140(2) 0.2853(2) 0.0152(4) Uani 1 1 d .
O6 O -0.2075(3) 0.5339(2) 0.2950(2) 0.0169(4) Uani 1 1 d .
O7 O 0.1505(3) 0.4221(2) 0.13906(19) 0.0159(4) Uani 1 1 d .
O8 O 0.3889(3) 0.5955(3) 0.12637(19) 0.0193(5) Uani 1 1 d .
O9 O 0.5086(3) 0.6587(2) 0.3536(2) 0.0129(4) Uani 1 1 d .
H9B H 0.577(6) 0.622(4) 0.360(4) 0.019 Uiso 1 1 d U
H9A H 0.535(6) 0.714(4) 0.308(4) 0.019 Uiso 1 1 d U
N1 N 0.0901(4) 0.3383(3) -0.0438(2) 0.0169(5) Uani 1 1 d .
H1B H 0.108(6) 0.338(4) -0.111(4) 0.020 Uiso 1 1 d U
H1A H 0.064(6) 0.278(4) -0.002(4) 0.020 Uiso 1 1 d U
N2 N 0.2528(3) 0.5095(3) -0.0385(2) 0.0144(5) Uani 1 1 d .
H2A H 0.240(5) 0.512(4) -0.112(4) 0.017 Uiso 1 1 d U
N3 N 0.4003(5) 0.6880(3) -0.0572(3) 0.0259(7) Uani 1 1 d .
H3B H 0.391(7) 0.681(5) -0.119(5) 0.031 Uiso 1 1 d U
H3A H 0.439(7) 0.734(5) -0.028(5) 0.031 Uiso 1 1 d U
C1 C 0.1653(4) 0.4210(3) 0.0248(3) 0.0114(5) Uani 1 1 d .
C2 C 0.3484(4) 0.5999(3) 0.0160(3) 0.0142(5) Uani 1 1 d .

loop_
_atom_site_aniso_label
_atom_site_aniso_U_11
_atom_site_aniso_U_22
_atom_site_aniso_U_33
_atom_site_aniso_U_23
_atom_site_aniso_U_13
_atom_site_aniso_U_12
U1 0.00933(4) 0.00965(4) 0.00627(4) -0.00031(3) 0.00050(3) -0.00044(4)
S1 0.0101(3) 0.0124(3) 0.0064(2) -0.0008(2) 0.0010(2) -0.0009(2)
O1 0.0153(10) 0.0141(10) 0.0213(11) 0.0011(8) -0.0020(8) 0.0016(8)
O2 0.0147(10) 0.0155(11) 0.0230(11) -0.0015(9) -0.0012(8) 0.0032(8)
O3 0.0097(9) 0.0152(10) 0.0135(9) 0.0016(7) -0.0010(7) -0.0011(8)
O4 0.0168(10) 0.0287(13) 0.0074(8) -0.0052(8) 0.0059(7) -0.0119(9)
O5 0.0162(10) 0.0170(11) 0.0123(9) -0.0065(8) -0.0003(7) -0.0028(8)
O6 0.0174(10) 0.0154(10) 0.0180(10) 0.0044(8) -0.0001(8) 0.0041(9)
O7 0.0202(11) 0.0194(11) 0.0083(8) -0.0007(7) -0.0001(7) -0.0055(9)
O8 0.0197(11) 0.0299(13) 0.0082(9) 0.0024(8) -0.0006(7) -0.0089(10)
O9 0.0118(9) 0.0125(10) 0.0144(9) 0.0006(7) 0.0008(7) -0.0009(8)
N1 0.0249(14) 0.0152(12) 0.0107(10) -0.0036(9) 0.0000(9) -0.0001(11)
N2 0.0179(12) 0.0182(13) 0.0071(9) -0.0005(8) 0.0006(8) -0.0011(9)
N3 0.0343(18) 0.0302(18) 0.0132(12) 0.0064(11) -0.0052(11) -0.0170(14)
C1 0.0120(12) 0.0116(12) 0.0106(11) -0.0007(9) 0.0002(9) 0.0020(9)
C2 0.0132(12) 0.0208(14) 0.0085(11) 0.0002(10) 0.0007(9) -0.0022(11)

loop_
_atom_type_symbol
_atom_type_description
_atom_type_scat_dispersion_real
_atom_type_scat_dispersion_imag
_atom_type_scat_source
C C 0.0033 0.0016 'International Tables Vol C Tables 4.2.6.8 and 6.1.1.4'
H H 0.0000 0.0000 'International Tables Vol C Tables 4.2.6.8 and 6.1.1.4'
N N 0.0061 0.0033 'International Tables Vol C Tables 4.2.6.8 and 6.1.1.4'
O O 0.0106 0.0060 'International Tables Vol C Tables 4.2.6.8 and 6.1.1.4'
S S 0.1246 0.1234 'International Tables Vol C Tables 4.2.6.8 and 6.1.1.4'
U U -9.6767 9.6646 'International Tables Vol C Tables 4.2.6.8 and 6.1.1.4'

loop_
_geom_angle_atom_site_label_1
_geom_angle_atom_site_label_2
_geom_angle_atom_site_label_3
_geom_angle
_geom_angle_site_symmetry_1
_geom_angle_site_symmetry_3
O1 U1 O2 178.09(11) . .
O1 U1 O4 87.36(10) . 3_566
O2 U1 O4 91.40(10) . 3_566
O1 U1 O3 89.87(9) . .
O2 U1 O3 91.27(10) . .
O4 U1 O3 77.08(7) 3_566 .
O1 U1 O8 84.03(10) . .
O2 U1 O8 96.02(10) . .
O4 U1 O8 140.23(8) 3_566 .
O3 U1 O8 141.39(8) . .
O1 U1 O7 93.15(10) . .
O2 U1 O7 88.64(10) . .
O4 U1 O7 151.05(8) 3_566 .
O3 U1 O7 73.97(7) . .
O8 U1 O7 68.38(8) . .
O1 U1 O9 94.26(10) . .
O2 U1 O9 83.99(10) . .
O4 U1 O9 73.30(7) 3_566 .
O3 U1 O9 149.85(7) . .
O8 U1 O9 68.76(8) . .
O7 U1 O9 135.37(7) . .
O5 S1 O6 110.52(14) . .
O5 S1 O4 109.94(14) . .
O6 S1 O4 109.06(15) . .
O5 S1 O3 108.86(13) . .
O6 S1 O3 110.69(13) . .
O4 S1 O3 107.73(13) . .
S1 O3 U1 134.48(13) . .
S1 O4 U1 148.98(14) . 3_566
C1 O7 U1 139.1(2) . .
C2 O8 U1 135.9(2) . .
C1 N2 C2 124.3(2) . .
O7 C1 N1 121.9(3) . .
O7 C1 N2 122.7(3) . .
N1 C1 N2 115.3(3) . .
O8 C2 N3 122.2(3) . .
O8 C2 N2 122.0(3) . .
N3 C2 N2 115.7(3) . .

loop_
_geom_bond_atom_site_label_1
_geom_bond_atom_site_label_2
_geom_bond_distance
_geom_bond_site_symmetry_2
U1 O1 1.760(2) .
U1 O2 1.766(2) .
U1 O4 2.362(2) 3_566
U1 O3 2.365(2) .
U1 O8 2.384(2) .
U1 O7 2.394(2) .
U1 O9 2.474(2) .
S1 O5 1.461(2) .
S1 O6 1.467(2) .
S1 O4 1.477(2) .
S1 O3 1.494(2) .
O4 U1 2.362(2) 3_566
O7 C1 1.253(3) .
O8 C2 1.247(3) .
N1 C1 1.317(4) .
N2 C1 1.377(4) .
N2 C2 1.381(4) .
N3 C2 1.318(4) .
